data_1567016
loop_
_publ_author_name
'Zhou, Bo'
'Yan, Dongpeng'

_publ_section_title
;
 Color-tunable persistent luminescence in 1D zinc--organic halide
 microcrystals for single-component white light and temperature-gating
 optical waveguides
;
_journal_name_full 'Chemical Science'
_journal_paper_doi 10.1039/D2SC01947G
_journal_year 2022
_chemical_formula_moiety 'C14 H14 Cl2 N6 Zn'
_chemical_formula_sum 'C16 H15 Cl2 N4 Zn'
_chemical_formula_weight 399.59
_space_group_crystal_system triclinic
_space_group_IT_number 2
_space_group_name_Hall '-P 1'
_space_group_name_H-M_alt 'P -1'
_atom_sites_solution_hydrogens geom
_atom_sites_solution_primary iterative
_audit_block_doi 10.5517/ccdc.csd.cc28rr3x
_audit_creation_date 2021-09-07
_audit_creation_method
;
Olex2 1.3
(compiled 2020.07.31 svn.rc2a77460 for OlexSys, GUI svn.r6145)
;
_audit_update_record
;
2021-09-07 deposited with the CCDC.	2022-05-16 downloaded from the CCDC.
;
_cell_angle_alpha 106.449(3)
_cell_angle_beta 92.468(4)
_cell_angle_gamma 101.093(4)
_cell_formula_units_Z 2
_cell_length_a 7.5306(4)
_cell_length_b 8.4502(4)
_cell_length_c 14.2634(4)
_cell_measurement_reflns_used 4757
_cell_measurement_temperature 100.00(10)
_cell_measurement_theta_max 74.7460
_cell_measurement_theta_min 3.2170
_cell_volume 849.64(7)
_computing_cell_refinement 'CrysAlisPro 1.171.40.67a (Rigaku OD, 2019)'
_computing_data_collection 'CrysAlisPro 1.171.40.67a (Rigaku OD, 2019)'
_computing_data_reduction 'CrysAlisPro 1.171.40.67a (Rigaku OD, 2019)'
_computing_molecular_graphics 'Olex2 1.3 (Dolomanov et al., 2009)'
_computing_publication_material 'Olex2 1.3 (Dolomanov et al., 2009)'
_computing_structure_refinement 'SHELXL 2017/1 (Sheldrick, 2015)'
_computing_structure_solution 'olex2.solve 1.3 (Bourhis et al., 2015)'
_diffrn_ambient_environment N~2~
_diffrn_ambient_temperature 100.00(10)
_diffrn_detector 'Hybrid Pixel Array Detector'
_diffrn_detector_area_resol_mean 10.0000
_diffrn_detector_type HyPix
_diffrn_measured_fraction_theta_full 0.997
_diffrn_measured_fraction_theta_max 0.954
_diffrn_measurement_details
;
List of Runs (angles in degrees, time in seconds):

  # Type    Start    End  Width  t~exp~   \w     \q     \k     \f   Frames
#--------------------------------------------------------------------------
  1  \w     37.00 119.00   0.50    0.09    --   47.82  37.00 -38.00  164
  2  \w     93.00 172.00   0.50    0.37    --  104.75  37.00 -38.00  158
  3  \w    147.00 172.00   0.50    0.37    --  104.75  45.00-120.00   50
  4  \w    138.00 171.00   0.50    0.37    --  104.75  45.00-180.00   66
  5  \w    119.00 145.00   0.50    0.37    --  104.75  45.00-120.00   52
  6  \w     91.00 170.00   0.50    0.37    --  104.75  15.00-120.00  158
  7  \w     95.00 132.00   0.50    0.37    --  104.75  45.00-180.00   74
  8  \w     40.00  70.00   0.50    0.37    --  104.75 -61.00 -60.00   60
  9  \w     42.00  72.00   0.50    0.37    --  104.75 -61.00   0.00   60
 10  \w     34.00  63.00   0.50    0.37    --  104.75 -61.00 -30.00   58
 11  \w     32.00  57.00   0.50    0.37    --  104.75 -61.00  30.00   50
 12  \w     79.00 115.00   0.50    0.37    --  104.75-125.00 -60.00   72
 13  \w     47.00 113.00   0.50    0.37    --  104.75-125.00 -90.00  132
 14  \w     35.00  61.00   0.50    0.37    --  104.75 -61.00-180.00   52
 15  \w     34.00 109.00   0.50    0.37    --  104.75 -94.00 -90.00  150
 16  \w     65.00 118.00   0.50    0.09    --   47.82  37.00  30.00  106
 17  \w     74.00 108.00   0.50    0.37    --  104.75 -77.00 120.00   68
 18  \w     73.00 116.00   0.50    0.37    --  104.75-125.00 150.00   86
 19  \w     33.00  65.00   0.50    0.37    --  104.75 -77.00 120.00   64
 20  \w     34.00  80.00   0.50    0.37    --  104.75 -94.00 150.00   92
 21  \w     32.00  65.00   0.50    0.37    --  104.75-125.00 150.00   66
 22  \w      2.00  34.00   0.50    0.09    --   47.82 -37.00 165.00   64
 23  \w    -39.00  25.00   0.50    0.09    --  -47.82  37.00  90.00  128
 24  \w    -10.00  16.00   0.50    0.09    --  -47.82  57.00 -30.00   52
 25  \w    -30.00  -5.00   0.50    0.09    --  -47.82  37.00 -38.00   50
 26  \w    -62.00 -19.00   0.50    0.09    --  -47.82  57.00 -30.00   86
 27  \w    -65.00 -30.00   0.50    0.37    -- -102.00 125.00 -30.00   70
 28  \w    -66.00 -41.00   0.50    0.37    -- -102.00  61.00   0.00   50
 29  \w    -97.00 -69.00   0.50    0.37    -- -102.00 125.00 -30.00   56
 30  \w   -111.00 -50.00   0.50    0.37    -- -102.00 125.00  30.00  122
 31  \w    -91.00 -48.00   0.50    0.09    --  -47.82 125.00 120.00   86
 32  \w    -97.00 -64.00   0.50    0.37    -- -102.00  77.00 150.00   66
 33  \w    -55.00 -30.00   0.50    0.37    -- -102.00  61.00  90.00   50
 34  \w    -65.00 -40.00   0.50    0.09    --  -47.82 -37.00 165.00   50
 35  \w   -114.00 -67.00   0.50    0.09    --  -47.82 -37.00 165.00   94
 36  \w   -175.00-111.00   0.50    0.37    -- -102.00 -37.00 165.00  128
 37  \w   -168.00 -91.00   0.50    0.37    -- -102.00 -61.00 -60.00  154
;
_diffrn_measurement_device 'four-circle diffractometer'
_diffrn_measurement_device_type 'XtaLAB Synergy R, DW system, HyPix'
_diffrn_measurement_method '\w scans'
_diffrn_orient_matrix_type 'CrysAlisPro convention (1999,Acta A55,543-557)'
_diffrn_orient_matrix_UB_11 -0.0855456000
_diffrn_orient_matrix_UB_12 -0.1632661000
_diffrn_orient_matrix_UB_13 0.0236912000
_diffrn_orient_matrix_UB_21 0.1860427000
_diffrn_orient_matrix_UB_22 -0.0028534000
_diffrn_orient_matrix_UB_23 0.0480776000
_diffrn_orient_matrix_UB_31 -0.0447072000
_diffrn_orient_matrix_UB_32 0.1058118000
_diffrn_orient_matrix_UB_33 0.0997350000
_diffrn_radiation_monochromator mirror
_diffrn_radiation_probe x-ray
_diffrn_radiation_type 'Cu K\a'
_diffrn_radiation_wavelength 1.54184
_diffrn_reflns_av_R_equivalents 0.0422
_diffrn_reflns_av_unetI/netI 0.0444
_diffrn_reflns_Laue_measured_fraction_full 0.997
_diffrn_reflns_Laue_measured_fraction_max 0.954
_diffrn_reflns_limit_h_max 9
_diffrn_reflns_limit_h_min -8
_diffrn_reflns_limit_k_max 10
_diffrn_reflns_limit_k_min -10
_diffrn_reflns_limit_l_max 17
_diffrn_reflns_limit_l_min -12
_diffrn_reflns_number 9015
_diffrn_reflns_point_group_measured_fraction_full 0.997
_diffrn_reflns_point_group_measured_fraction_max 0.954
_diffrn_reflns_theta_full 67.684
_diffrn_reflns_theta_max 75.907
_diffrn_reflns_theta_min 3.248
_diffrn_source 'Rotating-anode X-ray tube'
_diffrn_source_type 'Rigaku (Cu) X-ray Source'
_exptl_absorpt_coefficient_mu 4.922
_exptl_absorpt_correction_T_max 1.00000
_exptl_absorpt_correction_T_min 0.69161
_exptl_absorpt_correction_type multi-scan
_exptl_absorpt_process_details
;
CrysAlisPro 1.171.40.67a (Rigaku Oxford Diffraction, 2019)
Empirical absorption correction using spherical harmonics,
 implemented in SCALE3 ABSPACK scaling algorithm.
;
_exptl_crystal_colour 'clear light colourless'
_exptl_crystal_colour_lustre clear
_exptl_crystal_colour_modifier light
_exptl_crystal_colour_primary colourless
_exptl_crystal_density_diffrn 1.562
_exptl_crystal_description needle
_exptl_crystal_F_000 406
_exptl_crystal_size_max 0.1
_exptl_crystal_size_mid 0.02
_exptl_crystal_size_min 0.02
_refine_diff_density_max 1.514
_refine_diff_density_min -0.886
_refine_diff_density_rms 0.105
_refine_ls_extinction_method none
_refine_ls_goodness_of_fit_ref 1.108
_refine_ls_hydrogen_treatment constr
_refine_ls_matrix_type full
_refine_ls_number_parameters 210
_refine_ls_number_reflns 3383
_refine_ls_number_restraints 0
_refine_ls_restrained_S_all 1.108
_refine_ls_R_factor_all 0.0688
_refine_ls_R_factor_gt 0.0617
_refine_ls_shift/su_max 0.000
_refine_ls_shift/su_mean 0.000
_refine_ls_structure_factor_coef Fsqd
_refine_ls_weighting_details 'w=1/[\s^2^(Fo^2^)+(0.0816P)^2^+2.1905P] where P=(Fo^2^+2Fc^2^)/3'
_refine_ls_weighting_scheme calc
_refine_ls_wR_factor_gt 0.1736
_refine_ls_wR_factor_ref 0.1783
_reflns_Friedel_coverage 0.000
_reflns_number_gt 2966
_reflns_number_total 3383
_reflns_threshold_expression 'I > 2\s(I)'
_cod_data_source_file d2sc01947g2.cif
_cod_data_source_block 20200812c
_cod_database_code 1567016
_shelx_shelxl_version_number 2017/1
_chemical_oxdiff_formula ZnClCHN
_shelx_space_group_comment
;
The symmetry employed for this shelxl refinement is uniquely defined
by the following loop, which should always be used as a source of
symmetry information in preference to the above space-group names.
They are only intended as comments.
;
_shelx_estimated_absorpt_t_max 0.908
_shelx_estimated_absorpt_t_min 0.639
_reflns_odcompleteness_completeness 99.90
_reflns_odcompleteness_iscentric 1
_reflns_odcompleteness_theta 66.97
_olex2_refinement_description
;
1. Fixed Uiso
 At 1.2 times of:
  All C(H) groups, All N(H) groups
 At 1.5 times of:
  All C(H,H,H) groups
2.a Aromatic/amide H refined with riding coordinates:
 N1(H1), N6(H6), C9(H9), C2(H2), C12(H12), C6(H6A), C13(H13), C5(H5)
2.b Idealised Me refined as rotating group:
 C11(H11A,H11B,H11C), C4(H4A,H4B,H4C)
;
_olex2_submission_special_instructions 'No special instructions were received'
_oxdiff_exptl_absorpt_empirical_details
;
Empirical correction (ABSPACK) includes:
- Absorption correction using spherical harmonics
- Frame scaling
;
_oxdiff_exptl_absorpt_empirical_full_max 2.014
_oxdiff_exptl_absorpt_empirical_full_min 0.575

loop_
_space_group_symop_operation_xyz
'x, y, z'
'-x, -y, -z'

loop_
_atom_site_label
_atom_site_type_symbol
_atom_site_fract_x
_atom_site_fract_y
_atom_site_fract_z
_atom_site_U_iso_or_equiv
_atom_site_adp_type
_atom_site_occupancy
_atom_site_site_symmetry_order
_atom_site_calc_flag
_atom_site_refinement_flags_posn
_atom_site_refinement_flags_adp
_atom_site_refinement_flags_occupancy
_atom_site_disorder_assembly
_atom_site_disorder_group
Zn1 Zn 0.05171(8) 0.82283(7) 0.74342(5) 0.0406(2) Uani 1 1 d . . . . .
Cl1 Cl -0.02539(15) 1.06401(14) 0.82525(9) 0.0457(3) Uani 1 1 d . . . . .
Cl2 Cl -0.15400(16) 0.58978(15) 0.73685(9) 0.0505(3) Uani 1 1 d . . . . .
N1 N 0.1511(7) 0.7098(6) 0.4600(3) 0.0549(12) Uani 1 1 d . . . . .
H1 H 0.150763 0.631924 0.405936 0.066 Uiso 1 1 calc R U . . .
N3 N 0.1106(5) 0.8274(5) 0.6077(3) 0.0421(9) Uani 1 1 d . . . . .
C8 C 0.1850(6) 0.9535(6) 0.5688(3) 0.0397(10) Uani 1 1 d . . . . .
C14 C 0.2137(7) 0.8774(7) 0.4727(4) 0.0477(12) Uani 1 1 d . . . . .
N4 N 0.2916(5) 0.8173(5) 0.8105(3) 0.0404(8) Uani 1 1 d . . . . .
N6 N 0.5764(5) 0.8822(6) 0.8479(4) 0.0569(13) Uani 1 1 d . . . . .
H6 H 0.690065 0.920478 0.845788 0.068 Uiso 1 1 calc R U . . .
N2 N 0.0904(6) 0.6804(5) 0.5409(3) 0.0515(11) Uani 1 1 d . . . . .
C9 C 0.2294(6) 1.1298(6) 0.6100(4) 0.0438(11) Uani 1 1 d . . . . .
H9 H 0.208411 1.180684 0.674232 0.053 Uiso 1 1 calc R U . . .
C7 C 0.3279(7) 0.7699(6) 0.8921(4) 0.0473(11) Uani 1 1 d . . . . .
C2 C 0.5867(8) 0.7758(7) 1.0056(5) 0.069(2) Uani 1 1 d . . . . .
H2 H 0.710600 0.802890 1.026105 0.082 Uiso 1 1 calc R U . . .
C12 C 0.3350(7) 1.1439(9) 0.4546(4) 0.0565(14) Uani 1 1 d . . . . .
H12 H 0.387439 1.210724 0.417102 0.068 Uiso 1 1 calc R U . . .
C6 C 0.2104(10) 0.6930(7) 0.9500(4) 0.0604(15) Uani 1 1 d . . . . .
H6A H 0.085217 0.665392 0.933230 0.072 Uiso 1 1 calc R U . . .
C13 C 0.2910(8) 0.9737(9) 0.4132(4) 0.0588(15) Uani 1 1 d . . . . .
H13 H 0.311038 0.923512 0.348667 0.071 Uiso 1 1 calc R U . . .
N5 N 0.4438(5) 0.8871(5) 0.7824(3) 0.0456(10) Uani 1 1 d . . . . .
C1 C 0.5118(8) 0.8107(7) 0.9174(4) 0.0533(13) Uani 1 1 d . . . . .
C3 C 0.4609(10) 0.7014(7) 1.0545(4) 0.0628(16) Uani 1 1 d . . . . .
C10 C 0.3047(7) 1.2242(7) 0.5521(4) 0.0508(12) Uani 1 1 d . . . . .
C5 C 0.2816(10) 0.6603(8) 1.0293(5) 0.0644(16) Uani 1 1 d . . . . .
H5 H 0.205151 0.608804 1.066611 0.077 Uiso 1 1 calc R U . . .
C11 C 0.3575(9) 1.4147(8) 0.5916(6) 0.0697(18) Uani 1 1 d . . . . .
H11A H 0.304774 1.451896 0.651910 0.104 Uiso 1 1 calc R U . . .
H11B H 0.313776 1.463374 0.544368 0.104 Uiso 1 1 calc R U . . .
H11C H 0.487622 1.449644 0.603503 0.104 Uiso 1 1 calc R U . . .
C4 C 0.5351(10) 0.6659(8) 1.1482(5) 0.0704(17) Uani 1 1 d . . . . .
H4A H 0.662503 0.666498 1.146489 0.106 Uiso 1 1 calc R U . . .
H4B H 0.471012 0.557516 1.150579 0.106 Uiso 1 1 calc R U . . .
H4C H 0.517520 0.751776 1.205471 0.106 Uiso 1 1 calc R U . . .

loop_
_atom_site_aniso_label
_atom_site_aniso_U_11
_atom_site_aniso_U_22
_atom_site_aniso_U_33
_atom_site_aniso_U_23
_atom_site_aniso_U_13
_atom_site_aniso_U_12
Zn1 0.0267(3) 0.0351(3) 0.0534(4) 0.0036(3) 0.0004(3) 0.0061(2)
Cl1 0.0323(5) 0.0400(6) 0.0563(7) -0.0004(5) 0.0007(5) 0.0111(4)
Cl2 0.0382(6) 0.0421(6) 0.0572(7) -0.0014(5) 0.0113(5) -0.0019(5)
N1 0.054(3) 0.054(3) 0.049(2) -0.005(2) -0.011(2) 0.029(2)
N3 0.0336(19) 0.0362(19) 0.049(2) 0.0005(17) -0.0017(16) 0.0099(16)
C8 0.027(2) 0.046(2) 0.044(2) 0.007(2) -0.0008(18) 0.0132(18)
C14 0.035(2) 0.057(3) 0.048(3) 0.006(2) -0.006(2) 0.020(2)
N4 0.0293(18) 0.0382(19) 0.050(2) 0.0063(17) 0.0024(16) 0.0102(15)
N6 0.0233(19) 0.048(2) 0.082(3) -0.010(2) -0.005(2) 0.0130(17)
N2 0.049(2) 0.042(2) 0.055(3) -0.0009(19) -0.010(2) 0.0164(19)
C9 0.031(2) 0.043(2) 0.055(3) 0.009(2) 0.002(2) 0.0084(19)
C7 0.049(3) 0.042(3) 0.048(3) 0.002(2) 0.001(2) 0.022(2)
C2 0.047(3) 0.042(3) 0.093(5) -0.024(3) -0.026(3) 0.026(2)
C12 0.035(3) 0.081(4) 0.062(3) 0.033(3) 0.002(2) 0.016(3)
C6 0.079(4) 0.048(3) 0.059(3) 0.012(3) 0.013(3) 0.030(3)
C13 0.042(3) 0.093(5) 0.047(3) 0.021(3) 0.000(2) 0.031(3)
N5 0.0257(18) 0.041(2) 0.064(3) 0.0046(18) 0.0049(17) 0.0080(16)
C1 0.052(3) 0.042(3) 0.059(3) -0.003(2) -0.006(3) 0.022(2)
C3 0.088(5) 0.036(3) 0.057(3) 0.003(2) 0.017(3) 0.009(3)
C10 0.029(2) 0.058(3) 0.068(3) 0.022(3) -0.002(2) 0.009(2)
C5 0.077(4) 0.050(3) 0.066(4) 0.009(3) 0.011(3) 0.024(3)
C11 0.049(3) 0.065(4) 0.096(5) 0.038(4) -0.006(3) -0.002(3)
C4 0.070(4) 0.056(4) 0.077(4) 0.011(3) 0.004(3) 0.008(3)

loop_
_atom_type_symbol
_atom_type_description
_atom_type_scat_dispersion_real
_atom_type_scat_dispersion_imag
_atom_type_scat_source
C C 0.0181 0.0091 'International Tables Vol C Tables 4.2.6.8 and 6.1.1.4'
H H 0.0000 0.0000 'International Tables Vol C Tables 4.2.6.8 and 6.1.1.4'
Cl Cl 0.3639 0.7018 'International Tables Vol C Tables 4.2.6.8 and 6.1.1.4'
N N 0.0311 0.0180 'International Tables Vol C Tables 4.2.6.8 and 6.1.1.4'
Zn Zn -1.5491 0.6778 'International Tables Vol C Tables 4.2.6.8 and 6.1.1.4'

loop_
_geom_angle_atom_site_label_1
_geom_angle_atom_site_label_2
_geom_angle_atom_site_label_3
_geom_angle
_geom_angle_site_symmetry_1
_geom_angle_site_symmetry_3
_geom_angle_publ_flag
Cl2 Zn1 Cl1 114.24(5) . . ?
N3 Zn1 Cl1 110.43(12) . . ?
N3 Zn1 Cl2 110.93(12) . . ?
N3 Zn1 N4 103.71(16) . . ?
N4 Zn1 Cl1 107.26(12) . . ?
N4 Zn1 Cl2 109.68(12) . . ?
C14 N1 H1 123.9 . . ?
N2 N1 H1 123.9 . . ?
N2 N1 C14 112.1(4) . . ?
C8 N3 Zn1 133.8(3) . . ?
N2 N3 Zn1 116.4(4) . . ?
N2 N3 C8 109.5(4) . . ?
N3 C8 C14 107.5(4) . . ?
N3 C8 C9 131.1(5) . . ?
C14 C8 C9 121.4(5) . . ?
N1 C14 C8 103.7(5) . . ?
N1 C14 C13 135.1(5) . . ?
C8 C14 C13 121.2(5) . . ?
C7 N4 Zn1 130.3(3) . . ?
N5 N4 Zn1 118.8(3) . . ?
N5 N4 C7 110.3(4) . . ?
N5 N6 H6 123.4 . . ?
N5 N6 C1 113.3(4) . . ?
C1 N6 H6 123.4 . . ?
N3 N2 N1 107.0(4) . . ?
C8 C9 H9 121.2 . . ?
C10 C9 C8 117.6(5) . . ?
C10 C9 H9 121.2 . . ?
N4 C7 C6 131.4(5) . . ?
N4 C7 C1 108.8(5) . . ?
C1 C7 C6 119.8(5) . . ?
C1 C2 H2 122.4 . . ?
C3 C2 H2 122.4 . . ?
C3 C2 C1 115.2(6) . . ?
C13 C12 H12 118.5 . . ?
C13 C12 C10 123.1(5) . . ?
C10 C12 H12 118.5 . . ?
C7 C6 H6A 120.1 . . ?
C5 C6 C7 119.8(6) . . ?
C5 C6 H6A 120.1 . . ?
C14 C13 H13 121.7 . . ?
C12 C13 C14 116.6(5) . . ?
C12 C13 H13 121.7 . . ?
N4 N5 N6 104.7(4) . . ?
N6 C1 C7 102.9(5) . . ?
N6 C1 C2 137.6(6) . . ?
C7 C1 C2 119.5(6) . . ?
C2 C3 C4 116.3(6) . . ?
C5 C3 C2 125.4(7) . . ?
C5 C3 C4 118.3(6) . . ?
C9 C10 C12 120.1(5) . . ?
C9 C10 C11 120.7(6) . . ?
C12 C10 C11 119.2(5) . . ?
C6 C5 H5 119.8 . . ?
C3 C5 C6 120.4(7) . . ?
C3 C5 H5 119.8 . . ?
C10 C11 H11A 109.5 . . ?
C10 C11 H11B 109.5 . . ?
C10 C11 H11C 109.5 . . ?
H11A C11 H11B 109.5 . . ?
H11A C11 H11C 109.5 . . ?
H11B C11 H11C 109.5 . . ?
C3 C4 H4A 109.5 . . ?
C3 C4 H4B 109.5 . . ?
C3 C4 H4C 109.5 . . ?
H4A C4 H4B 109.5 . . ?
H4A C4 H4C 109.5 . . ?
H4B C4 H4C 109.5 . . ?

loop_
_geom_bond_atom_site_label_1
_geom_bond_atom_site_label_2
_geom_bond_distance
_geom_bond_site_symmetry_2
_geom_bond_publ_flag
Zn1 Cl1 2.2404(12) . ?
Zn1 Cl2 2.2351(13) . ?
Zn1 N3 2.013(4) . ?
Zn1 N4 2.023(4) . ?
N1 H1 0.8600 . ?
N1 C14 1.361(7) . ?
N1 N2 1.329(7) . ?
N3 C8 1.375(7) . ?
N3 N2 1.311(6) . ?
C8 C14 1.385(7) . ?
C8 C9 1.404(7) . ?
C14 C13 1.404(9) . ?
N4 C7 1.367(7) . ?
N4 N5 1.317(6) . ?
N6 H6 0.8600 . ?
N6 N5 1.352(6) . ?
N6 C1 1.362(8) . ?
C9 H9 0.9300 . ?
C9 C10 1.370(8) . ?
C7 C6 1.426(9) . ?
C7 C1 1.367(8) . ?
C2 H2 0.9300 . ?
C2 C1 1.483(9) . ?
C2 C3 1.361(10) . ?
C12 H12 0.9300 . ?
C12 C13 1.359(9) . ?
C12 C10 1.414(9) . ?
C6 H6A 0.9300 . ?
C6 C5 1.351(9) . ?
C13 H13 0.9300 . ?
C3 C5 1.334(10) . ?
C3 C4 1.555(10) . ?
C10 C11 1.512(9) . ?
C5 H5 0.9300 . ?
C11 H11A 0.9600 . ?
C11 H11B 0.9600 . ?
C11 H11C 0.9600 . ?
C4 H4A 0.9600 . ?
C4 H4B 0.9600 . ?
C4 H4C 0.9600 . ?

loop_
_geom_torsion_atom_site_label_1
_geom_torsion_atom_site_label_2
_geom_torsion_atom_site_label_3
_geom_torsion_atom_site_label_4
_geom_torsion
_geom_torsion_site_symmetry_1
_geom_torsion_site_symmetry_2
_geom_torsion_site_symmetry_3
_geom_torsion_site_symmetry_4
_geom_torsion_publ_flag
Zn1 N3 C8 C14 172.6(3) . . . . ?
Zn1 N3 C8 C9 -7.6(8) . . . . ?
Zn1 N3 N2 N1 -174.5(3) . . . . ?
Zn1 N4 C7 C6 7.6(8) . . . . ?
Zn1 N4 C7 C1 -171.4(3) . . . . ?
Zn1 N4 N5 N6 172.5(3) . . . . ?
N1 C14 C13 C12 179.4(5) . . . . ?
N3 C8 C14 N1 1.1(5) . . . . ?
N3 C8 C14 C13 -179.2(4) . . . . ?
N3 C8 C9 C10 179.4(5) . . . . ?
C8 N3 N2 N1 0.3(5) . . . . ?
C8 C14 C13 C12 -0.2(7) . . . . ?
C8 C9 C10 C12 0.1(7) . . . . ?
C8 C9 C10 C11 -179.5(5) . . . . ?
C14 N1 N2 N3 0.4(5) . . . . ?
C14 C8 C9 C10 -0.9(7) . . . . ?
N4 C7 C6 C5 -179.2(5) . . . . ?
N4 C7 C1 N6 0.2(5) . . . . ?
N4 C7 C1 C2 178.5(4) . . . . ?
N2 N1 C14 C8 -1.0(5) . . . . ?
N2 N1 C14 C13 179.4(5) . . . . ?
N2 N3 C8 C14 -0.9(5) . . . . ?
N2 N3 C8 C9 178.9(5) . . . . ?
C9 C8 C14 N1 -178.7(4) . . . . ?
C9 C8 C14 C13 1.0(7) . . . . ?
C7 N4 N5 N6 0.1(5) . . . . ?
C7 C6 C5 C3 0.8(9) . . . . ?
C2 C3 C5 C6 -0.5(9) . . . . ?
C6 C7 C1 N6 -179.0(4) . . . . ?
C6 C7 C1 C2 -0.6(7) . . . . ?
C13 C12 C10 C9 0.7(8) . . . . ?
C13 C12 C10 C11 -179.7(5) . . . . ?
N5 N4 C7 C6 178.9(5) . . . . ?
N5 N4 C7 C1 -0.2(6) . . . . ?
N5 N6 C1 C7 -0.1(5) . . . . ?
N5 N6 C1 C2 -178.0(5) . . . . ?
C1 N6 N5 N4 0.0(5) . . . . ?
C1 C7 C6 C5 -0.2(8) . . . . ?
C1 C2 C3 C5 -0.4(8) . . . . ?
C1 C2 C3 C4 -179.1(5) . . . . ?
C3 C2 C1 N6 178.6(6) . . . . ?
C3 C2 C1 C7 0.9(7) . . . . ?
C10 C12 C13 C14 -0.6(8) . . . . ?
C4 C3 C5 C6 178.2(5) . . . . ?
